data_7712621
loop_
_publ_author_name
'Wedal, Justin C.'
'Ziller, Joseph W.'
'Evans, William J.'

_publ_section_title
;
 Trimethyltriazacyclohexane Coordination Chemistry of Simple Rare-Earth
 Metal Salts
;
_journal_name_full 'Dalton Transactions'
_journal_paper_doi 10.1039/D3DT00242J
_journal_year 2023
_chemical_absolute_configuration ad
_chemical_formula_sum 'C13 H29 I2 N3 O Sm'
_chemical_formula_weight 647.54
_space_group_crystal_system orthorhombic
_space_group_IT_number 33
_space_group_name_Hall 'P 2c -2n'
_space_group_name_H-M_alt 'P n a 21'
_atom_sites_solution_hydrogens geom
_atom_sites_solution_primary direct
_atom_sites_solution_secondary difmap
_audit_creation_method SHELXL-2014/7
_audit_update_record
;
2023-01-16 deposited with the CCDC.	2023-03-14 downloaded from the CCDC.
;
_cell_angle_alpha 90
_cell_angle_beta 90
_cell_angle_gamma 90
_cell_formula_units_Z 4
_cell_length_a 17.308(4)
_cell_length_b 8.404(2)
_cell_length_c 13.853(3)
_cell_measurement_reflns_used 5543
_cell_measurement_temperature 93(2)
_cell_measurement_theta_max 30.27
_cell_measurement_theta_min 2.35
_cell_volume 2015.0(8)
_computing_cell_refinement 'Bruker SAINT 8.34a, 2013'
_computing_data_collection 'Bruker APEX2 2014.11-0, 2014'
_computing_data_reduction 'Bruker SAINT 8.34a, 2013'
_computing_molecular_graphics 'Bruker SHELXTL'
_computing_publication_material 'Bruker SHELXTL'
_computing_structure_refinement 'SHELXL-2014/7 (Sheldrick, 2014)'
_computing_structure_solution 'Bruker SHELXTL 2014/4'
_diffrn_ambient_temperature 93(2)
_diffrn_measured_fraction_theta_full 1.000
_diffrn_measured_fraction_theta_max 1.000
_diffrn_measurement_device_type 'Bruker SMART APEX II CCD'
_diffrn_measurement_method '\f and \w scans'
_diffrn_radiation_type MoK\a
_diffrn_radiation_wavelength 0.71073
_diffrn_reflns_av_R_equivalents 0.0875
_diffrn_reflns_av_unetI/netI 0.1165
_diffrn_reflns_Laue_measured_fraction_full 1.000
_diffrn_reflns_Laue_measured_fraction_max 1.000
_diffrn_reflns_limit_h_max 22
_diffrn_reflns_limit_h_min -22
_diffrn_reflns_limit_k_max 11
_diffrn_reflns_limit_k_min -11
_diffrn_reflns_limit_l_max 17
_diffrn_reflns_limit_l_min -18
_diffrn_reflns_number 21450
_diffrn_reflns_point_group_measured_fraction_full 1.000
_diffrn_reflns_point_group_measured_fraction_max 1.000
_diffrn_reflns_theta_full 25.242
_diffrn_reflns_theta_max 27.868
_diffrn_reflns_theta_min 2.353
_diffrn_source 'fine-focus sealed tube'
_exptl_absorpt_coefficient_mu 5.979
_exptl_absorpt_correction_T_max 0.7461
_exptl_absorpt_correction_T_min 0.6191
_exptl_absorpt_correction_type multi-scan
_exptl_absorpt_process_details 'Bruker SADABS 2014/5'
_exptl_crystal_colour green
_exptl_crystal_density_diffrn 2.135
_exptl_crystal_density_meas ?
_exptl_crystal_density_method not_measured
_exptl_crystal_description plate
_exptl_crystal_F_000 1216
_exptl_crystal_size_max 0.226
_exptl_crystal_size_mid 0.166
_exptl_crystal_size_min 0.120
_refine_diff_density_max 1.252
_refine_diff_density_min -1.120
_refine_diff_density_rms 0.231
_refine_ls_abs_structure_details
; 
 Refined as an inversion twin. 
;
_refine_ls_abs_structure_Flack 0.05(2)
_refine_ls_extinction_method none
_refine_ls_goodness_of_fit_ref 0.985
_refine_ls_hydrogen_treatment constr
_refine_ls_matrix_type full
_refine_ls_number_parameters 179
_refine_ls_number_reflns 4718
_refine_ls_number_restraints 1
_refine_ls_restrained_S_all 0.985
_refine_ls_R_factor_all 0.1029
_refine_ls_R_factor_gt 0.0506
_refine_ls_shift/su_max 0.000
_refine_ls_shift/su_mean 0.000
_refine_ls_structure_factor_coef Fsqd
_refine_ls_weighting_details 'w=1/[\s^2^(Fo^2^)+(0.0121P)^2^] where P=(Fo^2^+2Fc^2^)/3'
_refine_ls_weighting_scheme calc
_refine_ls_wR_factor_gt 0.0489
_refine_ls_wR_factor_ref 0.0563
_reflns_Friedel_coverage 0.921
_reflns_Friedel_fraction_full 1.000
_reflns_Friedel_fraction_max 1.000
_reflns_number_gt 3222
_reflns_number_total 4718
_reflns_threshold_expression 'I > 2\s(I)'
_cod_data_source_file d3dt00242j2.cif
_cod_data_source_block jcw95
_cod_depositor_comments
;
The following automatic conversions were performed:

data item '_exptl_crystal_density_meas' value 'not_measured' was
changed to '?' -- the value is perceived as not measured.

Automatic conversion script
Id: cif_fix_values 7556 2019-12-06 15:28:31Z antanas 
;
_cod_database_code 7712621
_shelx_shelxl_version_number 2014/7
_shelx_space_group_comment
; 
The symmetry employed for this shelxl refinement is uniquely defined 
by the following loop, which should always be used as a source of 
symmetry information in preference to the above space-group names. 
They are only intended as comments. 
;
_shelx_estimated_absorpt_t_min 0.345
_shelx_estimated_absorpt_t_max 0.534
_exptl_absorpt_special_details
; 
Reflections not merged 
25736 Corrected reflections written to file jcw95s.hkl 
Estimated minimum and maximum transmission:  0.6191  0.7461 
The ratio (0.8298) of these values is more reliable than their absolute values 
Additional spherical absorption correction applied with mu*r =  0.2000 
Lambda/2 correction factor = 0.00150 
;

loop_
_space_group_symop_operation_xyz
'x, y, z'
'-x, -y, z+1/2'
'x+1/2, -y+1/2, z'
'-x+1/2, y+1/2, z+1/2'

loop_
_atom_site_label
_atom_site_type_symbol
_atom_site_fract_x
_atom_site_fract_y
_atom_site_fract_z
_atom_site_U_iso_or_equiv
_atom_site_adp_type
_atom_site_occupancy
_atom_site_site_symmetry_order
_atom_site_calc_flag
_atom_site_refinement_flags_posn
_atom_site_refinement_flags_adp
_atom_site_refinement_flags_occupancy
_atom_site_disorder_assembly
_atom_site_disorder_group
Sm1 Sm 0.42439(3) 0.62147(6) 0.54744(3) 0.01510(14) Uani 1 1 d . . . . .
I1 I 0.33758(5) 0.37862(10) 0.68862(6) 0.0300(2) Uani 1 1 d . . . . .
I2 I 0.55227(4) 0.79846(10) 0.67235(7) 0.0350(2) Uani 1 1 d . . . . .
O1 O 0.5160(5) 0.4094(9) 0.4851(5) 0.032(2) Uani 1 1 d . . . . .
N1 N 0.3250(5) 0.5782(10) 0.4035(6) 0.018(2) Uani 1 1 d . . . . .
N2 N 0.4369(5) 0.8359(10) 0.4032(6) 0.019(2) Uani 1 1 d . . . . .
N3 N 0.3112(4) 0.8320(9) 0.5460(7) 0.021(2) Uani 1 1 d . . . . .
C1 C 0.3199(7) 0.4053(14) 0.3940(9) 0.033(4) Uani 1 1 d . . . . .
H1A H 0.3702 0.3629 0.3741 0.049 Uiso 1 1 calc R U . . .
H1B H 0.2810 0.3783 0.3453 0.049 Uiso 1 1 calc R U . . .
H1C H 0.3051 0.3587 0.4561 0.049 Uiso 1 1 calc R U . . .
C2 C 0.3664(15) 0.623(3) 0.3114(17) 0.020(7) Uiso 0.5 1 d . . P A 1
H2A H 0.3328 0.6003 0.2552 0.024 Uiso 0.5 1 calc R U P A 1
H2B H 0.4141 0.5590 0.3049 0.024 Uiso 0.5 1 calc R U P A 1
C3 C 0.3869(14) 0.801(3) 0.3134(16) 0.014(6) Uiso 0.5 1 d . . P A 1
H3A H 0.3390 0.8651 0.3157 0.017 Uiso 0.5 1 calc R U P A 1
H3B H 0.4156 0.8296 0.2542 0.017 Uiso 0.5 1 calc R U P A 1
C2B C 0.3417(13) 0.674(3) 0.3153(17) 0.011(6) Uiso 0.5 1 d . . P A 2
H2BA H 0.3049 0.7639 0.3114 0.014 Uiso 0.5 1 calc R U P A 2
H2BB H 0.3343 0.6068 0.2573 0.014 Uiso 0.5 1 calc R U P A 2
C3B C 0.4244(14) 0.739(3) 0.3162(17) 0.020(6) Uiso 0.5 1 d . . P A 2
H3BA H 0.4616 0.6494 0.3153 0.024 Uiso 0.5 1 calc R U P A 2
H3BB H 0.4333 0.8046 0.2580 0.024 Uiso 0.5 1 calc R U P A 2
C4 C 0.5198(7) 0.8708(15) 0.3894(9) 0.037(3) Uani 1 1 d . . . . .
H4A H 0.5474 0.7719 0.3748 0.055 Uiso 1 1 calc R U . . .
H4B H 0.5408 0.9180 0.4484 0.055 Uiso 1 1 calc R U . . .
H4C H 0.5260 0.9455 0.3356 0.055 Uiso 1 1 calc R U . . .
C5 C 0.4022(14) 0.986(3) 0.4514(19) 0.013(7) Uiso 0.5 1 d . . P A 1
H5A H 0.4342 1.0136 0.5082 0.015 Uiso 0.5 1 calc R U P A 1
H5B H 0.4055 1.0753 0.4052 0.015 Uiso 0.5 1 calc R U P A 1
C6 C 0.3186(13) 0.968(3) 0.4839(17) 0.023(6) Uiso 0.5 1 d . . P A 1
H6A H 0.3022 1.0650 0.5189 0.027 Uiso 0.5 1 calc R U P A 1
H6B H 0.2847 0.9550 0.4269 0.027 Uiso 0.5 1 calc R U P A 1
C5B C 0.3927(17) 0.971(3) 0.416(2) 0.027(8) Uiso 0.5 1 d . . P A 2
H5BA H 0.3508 0.9710 0.3672 0.032 Uiso 0.5 1 calc R U P A 2
H5BB H 0.4255 1.0653 0.4038 0.032 Uiso 0.5 1 calc R U P A 2
C6B C 0.3576(14) 0.986(2) 0.5138(14) 0.014(6) Uiso 0.5 1 d . . P A 2
H6BA H 0.3221 1.0782 0.5142 0.017 Uiso 0.5 1 calc R U P A 2
H6BB H 0.3990 1.0067 0.5613 0.017 Uiso 0.5 1 calc R U P A 2
C7 C 0.2949(7) 0.8640(13) 0.6470(7) 0.031(3) Uani 1 1 d . . . . .
H7A H 0.3418 0.9033 0.6787 0.046 Uiso 1 1 calc R U . . .
H7B H 0.2778 0.7658 0.6787 0.046 Uiso 1 1 calc R U . . .
H7C H 0.2541 0.9445 0.6518 0.046 Uiso 1 1 calc R U . . .
C8 C 0.2410(13) 0.727(3) 0.5148(16) 0.023(6) Uiso 0.5 1 d . . P A 1
H8A H 0.2338 0.6408 0.5624 0.028 Uiso 0.5 1 calc R U P A 1
H8B H 0.1937 0.7935 0.5149 0.028 Uiso 0.5 1 calc R U P A 1
C9 C 0.2518(14) 0.654(3) 0.4138(18) 0.018(7) Uiso 0.5 1 d . . P A 1
H9A H 0.2103 0.5749 0.4022 0.021 Uiso 0.5 1 calc R U P A 1
H9B H 0.2468 0.7385 0.3645 0.021 Uiso 0.5 1 calc R U P A 1
C8B C 0.2489(14) 0.805(3) 0.4806(18) 0.024(6) Uiso 0.5 1 d . . P A 2
H8BA H 0.2557 0.8713 0.4222 0.029 Uiso 0.5 1 calc R U P A 2
H8BB H 0.1994 0.8347 0.5115 0.029 Uiso 0.5 1 calc R U P A 2
C9B C 0.2469(15) 0.634(4) 0.453(2) 0.026(7) Uiso 0.5 1 d . . P A 2
H9BA H 0.2035 0.6163 0.4078 0.031 Uiso 0.5 1 calc R U P A 2
H9BB H 0.2375 0.5691 0.5113 0.031 Uiso 0.5 1 calc R U P A 2
C10 C 0.5631(7) 0.4019(17) 0.4036(9) 0.049(4) Uani 1 1 d . . . . .
H10A H 0.5847 0.5085 0.3894 0.059 Uiso 1 1 calc R U . . .
H10B H 0.5325 0.3669 0.3471 0.059 Uiso 1 1 calc R U . . .
C11 C 0.6267(7) 0.2879(15) 0.4217(9) 0.034(3) Uani 1 1 d . . . . .
H11A H 0.6766 0.3292 0.3974 0.041 Uiso 1 1 calc R U . . .
H11B H 0.6160 0.1834 0.3915 0.041 Uiso 1 1 calc R U . . .
C12 C 0.6265(7) 0.2760(17) 0.5311(10) 0.047(4) Uani 1 1 d . . . . .
H12A H 0.6420 0.1678 0.5518 0.056 Uiso 1 1 calc R U . . .
H12B H 0.6631 0.3538 0.5593 0.056 Uiso 1 1 calc R U . . .
C13 C 0.5486(8) 0.3101(16) 0.5620(10) 0.057(4) Uani 1 1 d . . . . .
H13A H 0.5487 0.3680 0.6243 0.068 Uiso 1 1 calc R U . . .
H13B H 0.5186 0.2107 0.5696 0.068 Uiso 1 1 calc R U . . .

loop_
_atom_site_aniso_label
_atom_site_aniso_U_11
_atom_site_aniso_U_22
_atom_site_aniso_U_33
_atom_site_aniso_U_23
_atom_site_aniso_U_13
_atom_site_aniso_U_12
Sm1 0.0141(3) 0.0171(3) 0.0141(3) 0.0015(4) -0.0008(3) 0.0006(3)
I1 0.0297(5) 0.0363(6) 0.0240(5) 0.0128(6) -0.0001(4) -0.0095(4)
I2 0.0355(5) 0.0354(5) 0.0342(5) -0.0036(5) -0.0162(5) -0.0075(4)
O1 0.041(5) 0.042(7) 0.013(5) 0.004(4) 0.004(4) 0.019(5)
N1 0.014(5) 0.020(7) 0.020(5) 0.008(5) 0.000(4) 0.000(4)
N2 0.025(6) 0.019(6) 0.012(5) -0.004(4) 0.007(4) 0.002(5)
N3 0.029(5) 0.021(6) 0.013(5) -0.004(6) 0.008(6) 0.005(4)
C1 0.045(9) 0.029(10) 0.025(7) -0.001(7) -0.015(7) -0.008(7)
C4 0.037(9) 0.032(9) 0.042(9) -0.003(7) 0.017(7) 0.001(7)
C7 0.033(8) 0.031(8) 0.028(8) 0.001(6) 0.010(6) 0.015(6)
C10 0.054(10) 0.076(12) 0.017(7) 0.011(8) 0.013(7) 0.036(9)
C11 0.023(8) 0.035(9) 0.044(9) -0.002(7) 0.006(7) 0.013(7)
C12 0.023(8) 0.080(11) 0.038(10) 0.026(9) 0.004(7) 0.019(7)
C13 0.072(11) 0.061(10) 0.038(10) 0.008(9) -0.005(9) 0.037(8)

loop_
_atom_type_symbol
_atom_type_description
_atom_type_scat_dispersion_real
_atom_type_scat_dispersion_imag
_atom_type_scat_source
C C 0.0033 0.0016 'International Tables Vol C Tables 4.2.6.8 and 6.1.1.4'
H H 0.0000 0.0000 'International Tables Vol C Tables 4.2.6.8 and 6.1.1.4'
N N 0.0061 0.0033 'International Tables Vol C Tables 4.2.6.8 and 6.1.1.4'
O O 0.0106 0.0060 'International Tables Vol C Tables 4.2.6.8 and 6.1.1.4'
I I -0.4742 1.8119 'International Tables Vol C Tables 4.2.6.8 and 6.1.1.4'
Sm Sm -0.1638 3.4418 'International Tables Vol C Tables 4.2.6.8 and 6.1.1.4'

loop_
_geom_angle_atom_site_label_1
_geom_angle_atom_site_label_2
_geom_angle_atom_site_label_3
_geom_angle
_geom_angle_site_symmetry_1
_geom_angle_site_symmetry_3
_geom_angle_publ_flag
O1 Sm1 N3 158.8(3) . . ?
O1 Sm1 N1 93.0(3) . . ?
N3 Sm1 N1 66.8(3) . . ?
O1 Sm1 N2 99.6(2) . . ?
N3 Sm1 N2 66.8(3) . . ?
N1 Sm1 N2 65.7(3) . . ?
O1 Sm1 I2 94.52(18) . . ?
N3 Sm1 I2 101.97(19) . . ?
N1 Sm1 I2 157.34(19) . . ?
N2 Sm1 I2 92.00(19) . . ?
O1 Sm1 I1 93.07(18) . . ?
N3 Sm1 I1 94.79(19) . . ?
N1 Sm1 I1 93.86(18) . . ?
N2 Sm1 I1 156.26(19) . . ?
I2 Sm1 I1 107.01(3) . . ?
C10 O1 C13 109.8(9) . . ?
C10 O1 Sm1 132.3(7) . . ?
C13 O1 Sm1 113.1(7) . . ?
C9 N1 C1 113.5(13) . . ?
C1 N1 C2B 118.3(13) . . ?
C9 N1 C2 113.3(16) . . ?
C1 N1 C2 101.5(12) . . ?
C1 N1 C9B 106.5(13) . . ?
C2B N1 C9B 111.0(15) . . ?
C9 N1 Sm1 116.1(11) . . ?
C1 N1 Sm1 104.0(6) . . ?
C2B N1 Sm1 114.5(10) . . ?
C2 N1 Sm1 107.0(10) . . ?
C9B N1 Sm1 100.7(11) . . ?
C5B N2 C3B 118.6(17) . . ?
C5B N2 C4 113.1(14) . . ?
C3B N2 C4 98.4(12) . . ?
C4 N2 C3 118.6(12) . . ?
C4 N2 C5 105.7(11) . . ?
C3 N2 C5 106.6(14) . . ?
C5B N2 Sm1 114.2(12) . . ?
C3B N2 Sm1 103.0(10) . . ?
C4 N2 Sm1 107.8(7) . . ?
C3 N2 Sm1 115.1(9) . . ?
C5 N2 Sm1 101.1(10) . . ?
C8B N3 C7 119.6(13) . . ?
C6 N3 C7 116.5(12) . . ?
C6 N3 C8 110.6(15) . . ?
C7 N3 C8 102.7(11) . . ?
C8B N3 C6B 109.5(15) . . ?
C7 N3 C6B 102.6(10) . . ?
C8B N3 Sm1 117.3(11) . . ?
C6 N3 Sm1 118.2(10) . . ?
C7 N3 Sm1 105.1(6) . . ?
C8 N3 Sm1 101.7(10) . . ?
C6B N3 Sm1 99.9(9) . . ?
N1 C2 C3 109.7(18) . . ?
C2 C3 N2 109.3(17) . . ?
N1 C2B C3B 111.5(18) . . ?
N2 C3B C2B 110.0(18) . . ?
C6 C5 N2 114.6(19) . . ?
N3 C6 C5 109.8(18) . . ?
N2 C5B C6B 114(2) . . ?
C5B C6B N3 113.2(17) . . ?
C9 C8 N3 112.6(16) . . ?
N1 C9 C8 112.2(18) . . ?
N3 C8B C9B 110(2) . . ?
C8B C9B N1 112.3(19) . . ?
O1 C10 C11 109.1(10) . . ?
C10 C11 C12 102.2(10) . . ?
C13 C12 C11 106.5(11) . . ?
C12 C13 O1 104.9(10) . . ?

loop_
_geom_bond_atom_site_label_1
_geom_bond_atom_site_label_2
_geom_bond_distance
_geom_bond_site_symmetry_2
_geom_bond_publ_flag
Sm1 O1 2.538(7) . ?
Sm1 N3 2.640(7) . ?
Sm1 N1 2.659(8) . ?
Sm1 N2 2.699(8) . ?
Sm1 I2 3.1789(11) . ?
Sm1 I1 3.2012(10) . ?
O1 C10 1.394(13) . ?
O1 C13 1.466(13) . ?
N1 C9 1.43(2) . ?
N1 C1 1.462(13) . ?
N1 C2B 1.49(2) . ?
N1 C2 1.51(2) . ?
N1 C9B 1.59(3) . ?
N2 C5B 1.38(3) . ?
N2 C3B 1.47(2) . ?
N2 C4 1.477(13) . ?
N2 C3 1.54(2) . ?
N2 C5 1.55(3) . ?
N3 C8B 1.43(2) . ?
N3 C6 1.44(2) . ?
N3 C7 1.453(13) . ?
N3 C8 1.56(2) . ?
N3 C6B 1.59(2) . ?
C2 C3 1.54(3) . ?
C2B C3B 1.53(3) . ?
C5 C6 1.52(3) . ?
C5B C6B 1.49(3) . ?
C8 C9 1.54(3) . ?
C8B C9B 1.48(4) . ?
C10 C11 1.480(15) . ?
C11 C12 1.518(18) . ?
C12 C13 1.444(16) . ?
